data_4303453
loop_
_publ_author_name
'Nuran Asmafiliz'
'Zeynel Kili\,c'
'Asli \"Ozt\"urk'
'Tuncer H\"okelek'
'L. Yasemin Ko\,c'
'Leyla A\,cik'
'\"Ozg\"ul Kisa'
'Ali Albay'
'Zafer \"Ust\"unda\(g'
'Ali Osman Solak'

_publ_section_title
;
Phosphorus-Nitrogen Compounds. 18. Syntheses, Stereogenic Properties,
Structural and Electrochemical Investigations, Biological Activities, and
DNA Interactions of New Spirocyclic Mono- and Bisferrocenylphosphazene
Derivatives
;
_journal_name_full 'Inorganic Chemistry'
_journal_page_first 10102
_journal_page_last 10116
_journal_paper_doi 10.1021/ic901039k
_journal_volume 48
_journal_year 2009
_chemical_compound_source 'synthesis as described'
_chemical_formula_moiety 'C26 H30 Cl4 Fe2 N5 P3'
_chemical_formula_sum 'C26 H30 Cl4 Fe2 N5 P3'
_chemical_formula_weight 758.96
_chemical_name_systematic
;
spiro(Butane-1,4-diamino)-[N,N'-bis(1-ferrocenyl-methyl)]-4,4,6,6tetrachloro-
cyclotriphosphazatriene  
;
_space_group_IT_number 2
_symmetry_cell_setting triclinic
_symmetry_space_group_name_Hall '-P 1'
_symmetry_space_group_name_H-M 'P -1'
_atom_sites_solution_hydrogens geom
_atom_sites_solution_primary direct
_atom_sites_solution_secondary difmap
_audit_creation_method SHELXL-97
_cell_angle_alpha 68.19(2)
_cell_angle_beta 79.75(2)
_cell_angle_gamma 88.62(3)
_cell_formula_units_Z 2
_cell_length_a 10.7820(2)
_cell_length_b 11.5467(4)
_cell_length_c 13.2829(4)
_cell_measurement_reflns_used 25
_cell_measurement_temperature 294(2)
_cell_measurement_theta_max 12.1
_cell_measurement_theta_min 4.3
_cell_volume 1509.2(3)
_computing_cell_refinement 'CAD4 Express'
_computing_data_collection 'CAD4 Express (Enraf Nonius, 1994)'
_computing_data_reduction 'XCAD4 (Harms & Wocadlo, 1995)'
_computing_molecular_graphics 'Ortep-3 for Windows (Farrugia, 1997)'
_computing_publication_material 'WinGX publication routines (Farrugia, 1999)'
_computing_structure_refinement 'SHELXL-97 (Sheldrick, 1997)'
_computing_structure_solution 'SHELXS-97 (Sheldrick, 1997)'
_diffrn_ambient_temperature 294(2)
_diffrn_measured_fraction_theta_full 0.992
_diffrn_measured_fraction_theta_max 0.992
_diffrn_measurement_device_type 'Enraf Nonius TurboCAD4'
_diffrn_measurement_method 'non-profiled omega scans'
_diffrn_radiation_monochromator graphite
_diffrn_radiation_source 'fine-focus sealed tube'
_diffrn_radiation_type MoK\a
_diffrn_radiation_wavelength 0.71073
_diffrn_reflns_av_R_equivalents 0.0178
_diffrn_reflns_av_sigmaI/netI 0.0392
_diffrn_reflns_limit_h_max 13
_diffrn_reflns_limit_h_min -13
_diffrn_reflns_limit_k_max 14
_diffrn_reflns_limit_k_min -13
_diffrn_reflns_limit_l_max 16
_diffrn_reflns_limit_l_min 0
_diffrn_reflns_number 6368
_diffrn_reflns_theta_full 26.29
_diffrn_reflns_theta_max 26.29
_diffrn_reflns_theta_min 2.31
_diffrn_standards_decay_% 1
_diffrn_standards_interval_time 120
_diffrn_standards_number 3
_exptl_absorpt_coefficient_mu 1.502
_exptl_absorpt_correction_T_max 0.7981
_exptl_absorpt_correction_T_min 0.6400
_exptl_absorpt_correction_type psi-scan
_exptl_absorpt_process_details '(North et al., 1968)'
_exptl_crystal_colour orange
_exptl_crystal_density_diffrn 1.670
_exptl_crystal_density_method 'not measured'
_exptl_crystal_description prism
_exptl_crystal_F_000 772
_exptl_crystal_size_max 0.35
_exptl_crystal_size_mid 0.25
_exptl_crystal_size_min 0.15
_refine_diff_density_max 0.675
_refine_diff_density_min -0.562
_refine_diff_density_rms 0.090
_refine_ls_extinction_method none
_refine_ls_goodness_of_fit_ref 1.049
_refine_ls_hydrogen_treatment constr
_refine_ls_matrix_type full
_refine_ls_number_parameters 361
_refine_ls_number_reflns 6092
_refine_ls_number_restraints 0
_refine_ls_restrained_S_all 1.049
_refine_ls_R_factor_all 0.0667
_refine_ls_R_factor_gt 0.0412
_refine_ls_shift/su_max 0.001
_refine_ls_shift/su_mean 0.000
_refine_ls_structure_factor_coef Fsqd
_refine_ls_weighting_details 'calc w=1/[\s^2^(Fo^2^)+(0.0709P)^2^+0.3191P] where P=(Fo^2^+2Fc^2^)/3'
_refine_ls_weighting_scheme calc
_refine_ls_wR_factor_gt 0.1060
_refine_ls_wR_factor_ref 0.1171
_reflns_number_gt 4700
_reflns_number_total 6092
_reflns_threshold_expression I>2\s(I)
_cod_data_source_file ic901039k_si_005_2.cif
_cod_data_source_block compound_10
_cod_depositor_comments
;
 
Some geom_torsion_...  _geom_angle table entries were "glued"
together; these lines were commented out and removed from deposition,
to maintain alignment of the rest of the values in the _geom_angle
table. Correctness of the alignment was checked using CIF validator,
cif_validate (rev. 1261).

Saulius Gra\<zulis
2010.04.24
;
_cod_database_code 4303453

loop_
_symmetry_equiv_pos_as_xyz
'x, y, z'
'-x, -y, -z'

loop_
_atom_site_label
_atom_site_type_symbol
_atom_site_fract_x
_atom_site_fract_y
_atom_site_fract_z
_atom_site_U_iso_or_equiv
_atom_site_adp_type
_atom_site_occupancy
_atom_site_symmetry_multiplicity
_atom_site_calc_flag
_atom_site_refinement_flags
_atom_site_disorder_assembly
_atom_site_disorder_group
Fe1 Fe 0.23857(4) 0.85493(4) 0.35574(4) 0.03140(13) Uani 1 1 d . . .
Fe2 Fe 0.80269(4) 0.18083(4) 0.13797(4) 0.03377(13) Uani 1 1 d . . .
Cl1 Cl 0.76327(12) 0.62906(13) -0.05156(9) 0.0723(3) Uani 1 1 d . . .
Cl2 Cl 0.61784(12) 0.85149(9) -0.02604(9) 0.0669(3) Uani 1 1 d . . .
Cl3 Cl 0.88178(8) 0.53598(10) 0.31474(9) 0.0537(2) Uani 1 1 d . . .
Cl4 Cl 0.72669(9) 0.75543(9) 0.33582(8) 0.0531(2) Uani 1 1 d . . .
P1 P 0.66359(8) 0.68099(8) 0.06687(6) 0.0372(2) Uani 1 1 d . . .
P2 P 0.72807(8) 0.62724(8) 0.26741(7) 0.03351(19) Uani 1 1 d . . .
P3 P 0.50814(7) 0.51511(7) 0.25332(6) 0.02603(17) Uani 1 1 d . . .
N1 N 0.7596(3) 0.6970(3) 0.1384(2) 0.0518(8) Uani 1 1 d . . .
N2 N 0.6103(2) 0.5367(2) 0.3205(2) 0.0335(6) Uani 1 1 d . . .
N3 N 0.5426(2) 0.5956(2) 0.1222(2) 0.0327(6) Uani 1 1 d . . .
N4 N 0.4862(2) 0.3712(2) 0.2656(2) 0.0306(5) Uani 1 1 d . . .
N5 N 0.3716(2) 0.5469(2) 0.3109(2) 0.0312(6) Uani 1 1 d . . .
C1 C 0.4106(3) 0.2827(3) 0.3680(3) 0.0350(7) Uani 1 1 d . . .
H1A H 0.4156 0.3096 0.4283 0.042 Uiso 1 1 calc R . .
H1B H 0.4456 0.2008 0.3851 0.042 Uiso 1 1 calc R . .
C2 C 0.2733(3) 0.2736(3) 0.3582(3) 0.0439(8) Uani 1 1 d . . .
H2A H 0.2329 0.2004 0.4189 0.053 Uiso 1 1 calc R . .
H2B H 0.2703 0.2609 0.2904 0.053 Uiso 1 1 calc R . .
C3 C 0.1975(3) 0.3866(3) 0.3582(3) 0.0461(8) Uani 1 1 d . . .
H3A H 0.1163 0.3771 0.3397 0.055 Uiso 1 1 calc R . .
H3B H 0.1820 0.3863 0.4325 0.055 Uiso 1 1 calc R . .
C4 C 0.2579(3) 0.5132(3) 0.2799(3) 0.0389(7) Uani 1 1 d . . .
H4A H 0.2795 0.5122 0.2061 0.047 Uiso 1 1 calc R . .
H4B H 0.1969 0.5767 0.2781 0.047 Uiso 1 1 calc R . .
C5 C 0.3547(3) 0.5822(3) 0.4072(2) 0.0345(7) Uani 1 1 d . . .
H5A H 0.4154 0.5397 0.4528 0.041 Uiso 1 1 calc R . .
H5B H 0.2711 0.5530 0.4502 0.041 Uiso 1 1 calc R . .
C6 C 0.3697(3) 0.7197(3) 0.3812(3) 0.0301(6) Uani 1 1 d . . .
C7 C 0.4065(3) 0.8179(3) 0.2768(3) 0.0352(7) Uani 1 1 d . . .
H7 H 0.4211 0.8097 0.2087 0.042 Uiso 1 1 calc R . .
C8 C 0.4169(3) 0.9305(3) 0.2950(3) 0.0431(8) Uani 1 1 d . . .
H8 H 0.4396 1.0090 0.2406 0.052 Uiso 1 1 calc R . .
C9 C 0.3869(3) 0.9035(3) 0.4092(3) 0.0434(8) Uani 1 1 d . . .
H9 H 0.3868 0.9609 0.4432 0.052 Uiso 1 1 calc R . .
C10 C 0.3569(3) 0.7740(3) 0.4634(3) 0.0356(7) Uani 1 1 d . . .
H10 H 0.3331 0.7315 0.5391 0.043 Uiso 1 1 calc R . .
C11 C 0.1188(4) 0.9772(5) 0.2749(4) 0.0792(16) Uani 1 1 d . . .
H11 H 0.1419 1.0523 0.2159 0.095 Uiso 1 1 calc R . .
C12 C 0.0947(4) 0.9596(4) 0.3866(4) 0.0603(11) Uani 1 1 d . . .
H12 H 0.0995 1.0218 0.4147 0.072 Uiso 1 1 calc R . .
C13 C 0.0628(3) 0.8357(4) 0.4483(4) 0.0566(10) Uani 1 1 d . . .
H13 H 0.0421 0.8003 0.5248 0.068 Uiso 1 1 calc R . .
C14 C 0.0665(4) 0.7717(5) 0.3771(5) 0.0694(14) Uani 1 1 d . . .
H14 H 0.0490 0.6866 0.3979 0.083 Uiso 1 1 calc R . .
C15 C 0.1014(4) 0.8585(7) 0.2683(5) 0.087(2) Uani 1 1 d . . .
H15 H 0.1113 0.8415 0.2042 0.105 Uiso 1 1 calc R . .
C16 C 0.5580(3) 0.3176(3) 0.1889(3) 0.0350(7) Uani 1 1 d . . .
H16A H 0.5809 0.3835 0.1168 0.042 Uiso 1 1 calc R . .
H16B H 0.5039 0.2563 0.1817 0.042 Uiso 1 1 calc R . .
C17 C 0.6753(3) 0.2568(3) 0.2247(3) 0.0357(7) Uani 1 1 d . . .
C18 C 0.7968(3) 0.3166(3) 0.2005(3) 0.0433(8) Uani 1 1 d . . .
H18 H 0.8165 0.4011 0.1607 0.052 Uiso 1 1 calc R . .
C19 C 0.8825(4) 0.2263(4) 0.2469(3) 0.0524(10) Uani 1 1 d . . .
H19 H 0.9682 0.2409 0.2423 0.063 Uiso 1 1 calc R . .
C20 C 0.8153(3) 0.1103(4) 0.3015(3) 0.0483(9) Uani 1 1 d . . .
H20 H 0.8489 0.0350 0.3394 0.058 Uiso 1 1 calc R . .
C21 C 0.6884(3) 0.1280(3) 0.2886(3) 0.0396(8) Uani 1 1 d . . .
H21 H 0.6239 0.0663 0.3170 0.047 Uiso 1 1 calc R . .
C22 C 0.7443(4) 0.2150(5) -0.0072(3) 0.0610(11) Uani 1 1 d . . .
H22 H 0.6764 0.2624 -0.0301 0.073 Uiso 1 1 calc R . .
C23 C 0.7406(4) 0.0851(5) 0.0543(4) 0.0633(12) Uani 1 1 d . . .
H23 H 0.6693 0.0315 0.0786 0.076 Uiso 1 1 calc R . .
C24 C 0.8642(4) 0.0506(4) 0.0728(4) 0.0594(11) Uani 1 1 d . . .
H24 H 0.8883 -0.0291 0.1117 0.071 Uiso 1 1 calc R . .
C25 C 0.9429(4) 0.1582(4) 0.0219(3) 0.0567(10) Uani 1 1 d . . .
H25 H 1.0292 0.1628 0.0206 0.068 Uiso 1 1 calc R . .
C26 C 0.8695(4) 0.2585(4) -0.0271(3) 0.0608(11) Uani 1 1 d . . .
H26 H 0.8994 0.3407 -0.0665 0.073 Uiso 1 1 calc R . .

loop_
_atom_site_aniso_label
_atom_site_aniso_U_11
_atom_site_aniso_U_22
_atom_site_aniso_U_33
_atom_site_aniso_U_23
_atom_site_aniso_U_13
_atom_site_aniso_U_12
Fe1 0.0303(2) 0.0319(2) 0.0352(3) -0.01674(19) -0.00542(18) 0.00591(18)
Fe2 0.0324(2) 0.0364(3) 0.0368(3) -0.0215(2) 0.00014(19) 0.00405(19)
Cl1 0.0739(7) 0.0964(9) 0.0450(6) -0.0371(6) 0.0187(5) -0.0102(6)
Cl2 0.0953(8) 0.0416(5) 0.0504(6) 0.0023(4) -0.0199(6) -0.0145(5)
Cl3 0.0360(5) 0.0678(6) 0.0669(6) -0.0335(5) -0.0153(4) 0.0076(4)
Cl4 0.0593(6) 0.0497(5) 0.0609(6) -0.0320(5) -0.0115(5) -0.0039(4)
P1 0.0422(5) 0.0417(5) 0.0233(4) -0.0093(3) 0.0003(3) -0.0102(4)
P2 0.0316(4) 0.0403(5) 0.0286(4) -0.0131(3) -0.0040(3) -0.0060(3)
P3 0.0270(4) 0.0257(4) 0.0250(4) -0.0105(3) -0.0014(3) 0.0002(3)
N1 0.0491(18) 0.067(2) 0.0295(15) -0.0094(14) 0.0019(13) -0.0266(15)
N2 0.0342(14) 0.0386(15) 0.0245(13) -0.0084(11) -0.0039(11) -0.0058(11)
N3 0.0374(14) 0.0353(14) 0.0239(12) -0.0100(11) -0.0028(11) -0.0048(11)
N4 0.0321(13) 0.0257(13) 0.0333(13) -0.0145(11) 0.0035(11) 0.0014(10)
N5 0.0318(13) 0.0302(13) 0.0339(14) -0.0163(11) -0.0025(11) 0.0048(10)
C1 0.0356(17) 0.0279(15) 0.0360(17) -0.0083(13) -0.0006(13) 0.0009(13)
C2 0.0390(19) 0.0374(18) 0.052(2) -0.0159(16) -0.0006(16) -0.0088(15)
C3 0.0286(17) 0.050(2) 0.056(2) -0.0169(18) -0.0029(15) -0.0023(15)
C4 0.0295(16) 0.0430(19) 0.0426(18) -0.0145(15) -0.0073(14) 0.0090(14)
C5 0.0433(18) 0.0303(16) 0.0290(15) -0.0125(13) -0.0018(13) 0.0086(13)
C6 0.0248(14) 0.0320(15) 0.0360(16) -0.0161(13) -0.0048(12) 0.0057(12)
C7 0.0300(16) 0.0402(18) 0.0311(16) -0.0105(14) -0.0007(13) 0.0014(13)
C8 0.0408(19) 0.0302(17) 0.048(2) -0.0040(15) -0.0055(15) -0.0051(14)
C9 0.047(2) 0.0377(18) 0.055(2) -0.0237(17) -0.0168(17) -0.0008(15)
C10 0.0397(18) 0.0366(17) 0.0336(16) -0.0147(14) -0.0106(14) 0.0036(14)
C11 0.050(3) 0.093(4) 0.066(3) 0.000(3) -0.008(2) 0.039(3)
C12 0.044(2) 0.056(2) 0.092(3) -0.044(2) -0.004(2) 0.0162(18)
C13 0.038(2) 0.067(3) 0.065(3) -0.033(2) 0.0080(18) -0.0009(18)
C14 0.036(2) 0.082(3) 0.117(4) -0.065(3) -0.021(2) 0.009(2)
C15 0.045(2) 0.180(6) 0.084(4) -0.093(4) -0.038(3) 0.051(3)
C16 0.0378(17) 0.0371(17) 0.0362(17) -0.0229(14) -0.0021(14) 0.0047(13)
C17 0.0361(17) 0.0411(18) 0.0375(17) -0.0261(15) -0.0012(13) 0.0047(14)
C18 0.0382(18) 0.048(2) 0.056(2) -0.0368(18) -0.0012(16) 0.0003(15)
C19 0.0377(19) 0.075(3) 0.063(2) -0.047(2) -0.0120(18) 0.0086(18)
C20 0.044(2) 0.062(2) 0.0413(19) -0.0232(18) -0.0090(16) 0.0181(18)
C21 0.0393(18) 0.0457(19) 0.0340(17) -0.0178(15) -0.0011(14) 0.0042(15)
C22 0.061(3) 0.087(3) 0.048(2) -0.040(2) -0.013(2) 0.021(2)
C23 0.057(3) 0.083(3) 0.071(3) -0.060(3) 0.005(2) -0.011(2)
C24 0.070(3) 0.054(2) 0.064(3) -0.041(2) 0.004(2) 0.013(2)
C25 0.039(2) 0.078(3) 0.059(2) -0.041(2) 0.0083(18) 0.006(2)
C26 0.082(3) 0.056(2) 0.040(2) -0.0200(19) 0.006(2) -0.001(2)

loop_
_atom_type_symbol
_atom_type_description
_atom_type_scat_dispersion_real
_atom_type_scat_dispersion_imag
_atom_type_scat_source
C C 0.0033 0.0016 'International Tables Vol C Tables 4.2.6.8 and 6.1.1.4'
H H 0.0000 0.0000 'International Tables Vol C Tables 4.2.6.8 and 6.1.1.4'
Cl Cl 0.1484 0.1585 'International Tables Vol C Tables 4.2.6.8 and 6.1.1.4'
Fe Fe 0.3463 0.8444 'International Tables Vol C Tables 4.2.6.8 and 6.1.1.4'
N N 0.0061 0.0033 'International Tables Vol C Tables 4.2.6.8 and 6.1.1.4'
P P 0.1023 0.0942 'International Tables Vol C Tables 4.2.6.8 and 6.1.1.4'

loop_
_geom_angle_atom_site_label_1
_geom_angle_atom_site_label_2
_geom_angle_atom_site_label_3
_geom_angle
_geom_angle_site_symmetry_1
_geom_angle_site_symmetry_3
_geom_angle_publ_flag
C12 Fe1 C11 40.42(19) . . ?
C12 Fe1 C15 68.24(19) . . ?
C11 Fe1 C15 41.2(2) . . ?
C12 Fe1 C8 120.82(16) . . ?
C11 Fe1 C8 108.45(18) . . ?
C15 Fe1 C8 127.0(2) . . ?
C12 Fe1 C9 106.44(16) . . ?
C11 Fe1 C9 124.4(2) . . ?
C15 Fe1 C9 162.9(2) . . ?
C8 Fe1 C9 40.61(14) . . ?
C12 Fe1 C13 39.62(17) . . ?
C11 Fe1 C13 67.60(19) . . ?
C15 Fe1 C13 67.86(19) . . ?
C8 Fe1 C13 154.40(16) . . ?
C9 Fe1 C13 119.10(16) . . ?
C12 Fe1 C14 67.39(17) . . ?
C11 Fe1 C14 68.3(2) . . ?
C15 Fe1 C14 40.6(2) . . ?
C8 Fe1 C14 164.31(18) . . ?
C9 Fe1 C14 154.04(19) . . ?
C13 Fe1 C14 40.07(17) . . ?
C12 Fe1 C10 123.17(17) . . ?
C11 Fe1 C10 160.4(2) . . ?
C15 Fe1 C10 155.9(2) . . ?
C8 Fe1 C10 68.45(14) . . ?
C9 Fe1 C10 40.69(13) . . ?
C13 Fe1 C10 106.33(16) . . ?
C14 Fe1 C10 119.93(19) . . ?
C12 Fe1 C7 156.87(16) . . ?
C11 Fe1 C7 122.54(17) . . ?
C15 Fe1 C7 109.59(15) . . ?
C8 Fe1 C7 40.76(13) . . ?
C9 Fe1 C7 68.54(14) . . ?
C13 Fe1 C7 162.80(15) . . ?
C14 Fe1 C7 126.96(15) . . ?
C10 Fe1 C7 68.64(13) . . ?
C12 Fe1 C6 160.62(17) . . ?
C11 Fe1 C6 157.60(19) . . ?
C15 Fe1 C6 121.75(19) . . ?
C8 Fe1 C6 68.46(13) . . ?
C9 Fe1 C6 68.66(13) . . ?
C13 Fe1 C6 125.01(16) . . ?
C14 Fe1 C6 108.32(16) . . ?
C10 Fe1 C6 41.04(12) . . ?
C7 Fe1 C6 40.59(12) . . ?
C18 Fe2 C17 41.10(13) . . ?
C18 Fe2 C23 154.65(17) . . ?
C17 Fe2 C23 119.22(15) . . ?
C18 Fe2 C22 119.76(17) . . ?
C17 Fe2 C22 106.28(15) . . ?
C23 Fe2 C22 40.76(19) . . ?
C18 Fe2 C26 108.49(17) . . ?
C17 Fe2 C26 125.40(16) . . ?
C23 Fe2 C26 67.51(19) . . ?
C22 Fe2 C26 40.17(17) . . ?
C18 Fe2 C19 40.80(15) . . ?
C17 Fe2 C19 69.20(14) . . ?
C23 Fe2 C19 163.04(19) . . ?
C22 Fe2 C19 155.0(2) . . ?
C26 Fe2 C19 121.32(18) . . ?
C18 Fe2 C21 68.48(15) . . ?
C17 Fe2 C21 41.23(13) . . ?
C23 Fe2 C21 107.55(16) . . ?
C22 Fe2 C21 125.43(16) . . ?
C26 Fe2 C21 162.85(16) . . ?
C19 Fe2 C21 68.20(15) . . ?
C18 Fe2 C24 163.09(16) . . ?
C17 Fe2 C24 154.71(15) . . ?
C23 Fe2 C24 40.80(17) . . ?
C22 Fe2 C24 68.66(18) . . ?
C26 Fe2 C24 67.57(18) . . ?
C19 Fe2 C24 125.87(17) . . ?
C21 Fe2 C24 120.26(16) . . ?
C18 Fe2 C25 126.60(16) . . ?
C17 Fe2 C25 163.11(16) . . ?
C23 Fe2 C25 67.61(17) . . ?
C22 Fe2 C25 68.03(17) . . ?
C26 Fe2 C25 40.24(17) . . ?
C19 Fe2 C25 108.83(16) . . ?
C21 Fe2 C25 154.95(16) . . ?
C24 Fe2 C25 39.89(17) . . ?
C18 Fe2 C20 68.25(16) . . ?
C17 Fe2 C20 69.02(14) . . ?
C23 Fe2 C20 125.93(19) . . ?
C22 Fe2 C20 162.85(18) . . ?
C26 Fe2 C20 155.72(17) . . ?
C19 Fe2 C20 40.37(16) . . ?
C21 Fe2 C20 40.42(14) . . ?
C24 Fe2 C20 108.13(17) . . ?
C25 Fe2 C20 121.06(16) . . ?
N2 P3 N3 113.09(13) . . ?
N2 P3 N4 115.18(14) . . ?
N3 P3 N4 105.86(13) . . ?
N2 P3 N5 106.27(13) . . ?
N3 P3 N5 113.04(14) . . ?
N4 P3 N5 103.14(13) . . ?
N2 P2 N1 119.70(15) . . ?
N2 P2 Cl4 110.86(11) . . ?
N1 P2 Cl4 107.88(14) . . ?
N2 P2 Cl3 109.15(11) . . ?
N1 P2 Cl3 107.42(14) . . ?
Cl4 P2 Cl3 99.96(6) . . ?
N3 P1 N1 120.69(14) . . ?
N3 P1 Cl2 109.66(12) . . ?
N1 P1 Cl2 107.89(14) . . ?
N3 P1 Cl1 109.77(11) . . ?
N1 P1 Cl1 107.01(13) . . ?
Cl2 P1 Cl1 99.77(7) . . ?
C1 N4 C16 116.8(2) . . ?
C1 N4 P3 119.1(2) . . ?
C16 N4 P3 122.9(2) . . ?
P2 N2 P3 124.34(16) . . ?
C19 C18 C17 108.8(3) . . ?
C19 C18 Fe2 70.0(2) . . ?
C17 C18 Fe2 69.61(18) . . ?
C19 C18 H18 125.6 . . ?
C17 C18 H18 125.6 . . ?
Fe2 C18 H18 126.4 . . ?
N4 C1 C2 111.8(3) . . ?
N4 C1 H1A 109.3 . . ?
C2 C1 H1A 109.3 . . ?
N4 C1 H1B 109.3 . . ?
C2 C1 H1B 109.3 . . ?
P1 N3 P3 123.22(17) . . ?
C18 C17 C21 106.4(3) . . ?
C18 C17 C16 126.4(3) . . ?
C21 C17 C16 127.2(3) . . ?
C18 C17 Fe2 69.29(17) . . ?
C21 C17 Fe2 69.72(18) . . ?
C16 C17 Fe2 125.4(2) . . ?
C9 C10 C6 108.0(3) . . ?
C9 C10 Fe1 69.42(19) . . ?
C6 C10 Fe1 70.18(17) . . ?
Fe1 C10 H10 126.0 . . ?
C7 C6 C10 107.3(3) . . ?
C7 C6 C5 128.8(3) . . ?
C10 C6 C5 123.7(3) . . ?
C7 C6 Fe1 69.31(17) . . ?
C10 C6 Fe1 68.78(17) . . ?
C5 C6 Fe1 130.4(2) . . ?
N5 C4 C3 113.3(3) . . ?
N5 C4 H4A 108.9 . . ?
C3 C4 H4A 108.9 . . ?
N5 C4 H4B 108.9 . . ?
C3 C4 H4B 108.9 . . ?
C5 N5 C4 117.4(2) . . ?
C5 N5 P3 123.3(2) . . ?
C4 N5 P3 118.0(2) . . ?
C1 C2 C3 115.1(3) . . ?
C1 C2 H2A 108.5 . . ?
C3 C2 H2A 108.5 . . ?
C1 C2 H2B 108.5 . . ?
C3 C2 H2B 108.5 . . ?
N5 C5 C6 114.8(3) . . ?
N5 C5 H5A 108.6 . . ?
C6 C5 H5A 108.6 . . ?
N5 C5 H5B 108.6 . . ?
C6 C5 H5B 108.6 . . ?
C8 C7 C6 107.9(3) . . ?
C8 C7 Fe1 69.01(19) . . ?
C6 C7 Fe1 70.10(17) . . ?
C8 C7 H7 126.0 . . ?
C6 C7 H7 126.0 . . ?
Fe1 C7 H7 126.4 . . ?
P2 N1 P1 118.74(18) . . ?
C8 C9 C10 108.2(3) . . ?
C8 C9 Fe1 69.6(2) . . ?
C10 C9 Fe1 69.90(18) . . ?
C8 C9 H9 125.9 . . ?
C10 C9 H9 125.9 . . ?
Fe1 C9 H9 126.2 . . ?
N4 C16 C17 113.7(3) . . ?
N4 C16 H16A 108.8 . . ?
C17 C16 H16A 108.8 . . ?
N4 C16 H16B 108.8 . . ?
C17 C16 H16B 108.8 . . ?
H16A C16 H16B 107.7 . . ?
C9 C8 C7 108.5(3) . . ?
C9 C8 Fe1 69.7(2) . . ?
C7 C8 Fe1 70.23(18) . . ?
C9 C8 H8 125.7 . . ?
C7 C8 H8 125.7 . . ?
Fe1 C8 H8 125.9 . . ?
C4 C3 C2 115.9(3) . . ?
C4 C3 H3A 108.3 . . ?
C2 C3 H3A 108.3 . . ?
C4 C3 H3B 108.3 . . ?
C2 C3 H3B 108.3 . . ?
C20 C21 C17 108.6(3) . . ?
C20 C21 Fe2 70.1(2) . . ?
C17 C21 Fe2 69.05(18) . . ?
C20 C21 H21 125.7 . . ?
C17 C21 H21 125.7 . . ?
Fe2 C21 H21 126.7 . . ?
C19 C20 C21 108.2(3) . . ?
C19 C20 Fe2 69.4(2) . . ?
C21 C20 Fe2 69.5(2) . . ?
C19 C20 H20 125.9 . . ?
C21 C20 H20 125.9 . . ?
Fe2 C20 H20 126.8 . . ?
C25 C24 C23 107.4(4) . . ?
C25 C24 Fe2 70.2(2) . . ?
C23 C24 Fe2 69.1(2) . . ?
C25 C24 H24 126.3 . . ?
C23 C24 H24 126.3 . . ?
Fe2 C24 H24 125.9 . . ?
C20 C19 C18 108.0(3) . . ?
C20 C19 Fe2 70.2(2) . . ?
C18 C19 Fe2 69.2(2) . . ?
C20 C19 H19 126.0 . . ?
C18 C19 H19 126.0 . . ?
Fe2 C19 H19 126.2 . . ?
C14 C15 C11 107.1(4) . . ?
C14 C15 Fe1 70.0(2) . . ?
C11 C15 Fe1 69.2(3) . . ?
C14 C15 H15 126.5 . . ?
C11 C15 H15 126.5 . . ?
Fe1 C15 H15 125.8 . . ?
C13 C12 C11 109.0(4) . . ?
C13 C12 Fe1 70.7(2) . . ?
C11 C12 Fe1 69.8(2) . . ?
C13 C12 H12 125.5 . . ?
C11 C12 H12 125.5 . . ?
Fe1 C12 H12 125.5 . . ?
C22 C23 C24 108.3(4) . . ?
C22 C23 Fe2 69.7(2) . . ?
C24 C23 Fe2 70.1(2) . . ?
C22 C23 H23 125.8 . . ?
C24 C23 H23 125.8 . . ?
Fe2 C23 H23 126.0 . . ?
C26 C22 C23 106.9(4) . . ?
C26 C22 Fe2 70.0(2) . . ?
C23 C22 Fe2 69.5(2) . . ?
C26 C22 H22 126.6 . . ?
C23 C22 H22 126.6 . . ?
Fe2 C22 H22 125.5 . . ?
C13 C14 C15 108.0(4) . . ?
C13 C14 Fe1 69.9(2) . . ?
C15 C14 Fe1 69.4(3) . . ?
C13 C14 H14 126.0 . . ?
C15 C14 H14 126.0 . . ?
Fe1 C14 H14 126.2 . . ?
C22 C26 C25 109.1(4) . . ?
C22 C26 Fe2 69.8(2) . . ?
C25 C26 Fe2 70.3(2) . . ?
C22 C26 H26 125.4 . . ?
C25 C26 H26 125.4 . . ?
Fe2 C26 H26 126.1 . . ?
C12 C13 C14 108.7(4) . . ?
C12 C13 Fe1 69.7(2) . . ?
C14 C13 Fe1 70.0(2) . . ?
C12 C13 H13 125.6 . . ?
C14 C13 H13 125.6 . . ?
Fe1 C13 H13 126.3 . . ?
C24 C25 C26 108.3(4) . . ?
C24 C25 Fe2 69.9(2) . . ?
C26 C25 Fe2 69.5(2) . . ?
C24 C25 H25 125.9 . . ?
C26 C25 H25 125.9 . . ?
Fe2 C25 H25 126.3 . . ?
C12 C11 C15 107.2(4) . . ?
C12 C11 Fe1 69.7(2) . . ?
C15 C11 Fe1 69.6(2) . . ?
C12 C11 H11 126.4 . . ?
C15 C11 H11 126.4 . . ?
Fe1 C11 H11 125.9 . . ?

loop_
_geom_bond_atom_site_label_1
_geom_bond_atom_site_label_2
_geom_bond_distance
_geom_bond_site_symmetry_2
_geom_bond_publ_flag
Fe1 C6 2.055(3) . ?
Fe1 C7 2.044(3) . ?
Fe1 C8 2.028(3) . ?
Fe1 C9 2.030(3) . ?
Fe1 C10 2.036(3) . ?
Fe1 C11 2.023(4) . ?
Fe1 C12 2.022(4) . ?
Fe1 C13 2.035(4) . ?
Fe1 C14 2.036(4) . ?
Fe1 C15 2.028(4) . ?
Fe2 C17 2.028(3) . ?
Fe2 C18 2.023(3) . ?
Fe2 C19 2.035(4) . ?
Fe2 C20 2.045(4) . ?
Fe2 C21 2.037(3) . ?
Fe2 C22 2.031(4) . ?
Fe2 C23 2.029(4) . ?
Fe2 C24 2.041(3) . ?
Fe2 C25 2.045(3) . ?
Fe2 C26 2.034(4) . ?
P1 Cl1 2.0143(13) . ?
P1 Cl2 2.0018(14) . ?
P1 N1 1.580(3) . ?
P1 N3 1.548(3) . ?
P2 Cl3 2.0116(13) . ?
P2 Cl4 2.0026(12) . ?
P2 N1 1.576(3) . ?
P2 N2 1.549(3) . ?
P3 N2 1.613(3) . ?
P3 N3 1.619(3) . ?
P3 N4 1.628(2) . ?
P3 N5 1.633(2) . ?
N4 C1 1.473(4) . ?
N4 C16 1.477(3) . ?
N5 C5 1.462(4) . ?
C1 C2 1.519(4) . ?
C1 H1A 0.9700 . ?
C1 H1B 0.9700 . ?
C2 C3 1.523(5) . ?
C2 H2A 0.9700 . ?
C2 H2B 0.9700 . ?
C3 H3A 0.9700 . ?
C3 H3B 0.9700 . ?
C4 N5 1.465(4) . ?
C4 C3 1.523(5) . ?
C4 H4A 0.9700 . ?
C4 H4B 0.9700 . ?
C5 H5A 0.9700 . ?
C5 H5B 0.9700 . ?
C6 C5 1.500(4) . ?
C6 C7 1.422(4) . ?
C7 C8 1.418(5) . ?
C7 H7 0.9300 . ?
C8 H8 0.9300 . ?
C9 C8 1.408(5) . ?
C9 H9 0.9300 . ?
C10 C6 1.434(4) . ?
C10 C9 1.414(5) . ?
C10 H10 0.9300 . ?
C11 H11 0.9300 . ?
C12 C11 1.397(7) . ?
C12 C13 1.375(6) . ?
C12 H12 0.9300 . ?
C13 H13 0.9300 . ?
C14 C13 1.395(6) . ?
C14 H14 0.9300 . ?
C15 C11 1.425(8) . ?
C15 C14 1.409(7) . ?
C15 H15 0.9300 . ?
C16 H16A 0.9700 . ?
C16 H16B 0.9700 . ?
C17 C16 1.498(4) . ?
C17 C21 1.431(5) . ?
C18 C17 1.422(5) . ?
C18 C19 1.414(5) . ?
C18 H18 0.9300 . ?
C19 H19 0.9300 . ?
C20 C19 1.408(6) . ?
C20 H20 0.9300 . ?
C21 C20 1.410(5) . ?
C21 H21 0.9300 . ?
C22 C26 1.396(6) . ?
C22 H22 0.9300 . ?
C23 C22 1.414(7) . ?
C23 H23 0.9300 . ?
C24 C23 1.419(6) . ?
C24 C25 1.394(6) . ?
C24 H24 0.9300 . ?
C25 H25 0.9300 . ?
C26 C25 1.403(6) . ?
C26 H26 0.9300 . ?

loop_
_geom_torsion_atom_site_label_1
_geom_torsion_atom_site_label_2
_geom_torsion_atom_site_label_3
_geom_torsion_atom_site_label_4
_geom_torsion
_geom_torsion_site_symmetry_1
_geom_torsion_site_symmetry_2
_geom_torsion_site_symmetry_3
_geom_torsion_site_symmetry_4
_geom_torsion_publ_flag
C12 Fe1 C6 C7 -160.3(4) . . . . ?
C11 Fe1 C6 C7 48.5(5) . . . . ?
C15 Fe1 C6 C7 83.3(3) . . . . ?
C8 Fe1 C6 C7 -37.7(2) . . . . ?
C9 Fe1 C6 C7 -81.5(2) . . . . ?
C13 Fe1 C6 C7 167.1(2) . . . . ?
C14 Fe1 C6 C7 125.9(2) . . . . ?
C10 Fe1 C6 C7 -119.2(3) . . . . ?
C12 Fe1 C6 C10 -41.0(5) . . . . ?
C11 Fe1 C6 C10 167.8(5) . . . . ?
C15 Fe1 C6 C10 -157.4(3) . . . . ?
C8 Fe1 C6 C10 81.5(2) . . . . ?
C9 Fe1 C6 C10 37.7(2) . . . . ?
C13 Fe1 C6 C10 -73.6(2) . . . . ?
C14 Fe1 C6 C10 -114.8(2) . . . . ?
C7 Fe1 C6 C10 119.2(3) . . . . ?
C12 Fe1 C6 C5 75.8(5) . . . . ?
C11 Fe1 C6 C5 -75.4(6) . . . . ?
C15 Fe1 C6 C5 -40.6(4) . . . . ?
C8 Fe1 C6 C5 -161.6(3) . . . . ?
C9 Fe1 C6 C5 154.6(3) . . . . ?
C13 Fe1 C6 C5 43.3(3) . . . . ?
C10 Fe1 C6 C5 116.9(4) . . . . ?
C7 Fe1 C6 C5 -123.9(4) . . . . ?
C12 Fe1 C7 C8 44.1(5) . . . . ?
C11 Fe1 C7 C8 80.5(3) . . . . ?
C15 Fe1 C7 C8 124.4(3) . . . . ?
C9 Fe1 C7 C8 -37.5(2) . . . . ?
C13 Fe1 C7 C8 -157.3(5) . . . . ?
C14 Fe1 C7 C8 166.5(3) . . . . ?
C10 Fe1 C7 C8 -81.4(2) . . . . ?
C6 Fe1 C7 C8 -119.3(3) . . . . ?
C12 Fe1 C7 C6 163.4(4) . . . . ?
C11 Fe1 C7 C6 -160.2(3) . . . . ?
C15 Fe1 C7 C6 -116.3(3) . . . . ?
C8 Fe1 C7 C6 119.3(3) . . . . ?
C13 Fe1 C7 C6 -38.0(6) . . . . ?
C14 Fe1 C7 C6 -74.1(3) . . . . ?
C10 Fe1 C7 C6 37.97(18) . . . . ?
C12 Fe1 C8 C9 79.1(3) . . . . ?
C11 Fe1 C8 C9 121.7(3) . . . . ?
C15 Fe1 C8 C9 163.8(3) . . . . ?
C13 Fe1 C8 C9 45.2(4) . . . . ?
C14 Fe1 C8 C9 -163.0(6) . . . . ?
C10 Fe1 C8 C9 -37.6(2) . . . . ?
C7 Fe1 C8 C9 -119.5(3) . . . . ?
C6 Fe1 C8 C9 -81.9(2) . . . . ?
C12 Fe1 C8 C7 -161.4(2) . . . . ?
C11 Fe1 C8 C7 -118.8(3) . . . . ?
C15 Fe1 C8 C7 -76.7(3) . . . . ?
C9 Fe1 C8 C7 119.5(3) . . . . ?
C13 Fe1 C8 C7 164.7(3) . . . . ?
C14 Fe1 C8 C7 -43.5(7) . . . . ?
C10 Fe1 C8 C7 81.9(2) . . . . ?
C6 Fe1 C8 C7 37.58(19) . . . . ?
C12 Fe1 C9 C8 -118.5(2) . . . . ?
C11 Fe1 C9 C8 -77.9(3) . . . . ?
C15 Fe1 C9 C8 -49.3(6) . . . . ?
C13 Fe1 C9 C8 -159.4(2) . . . . ?
C14 Fe1 C9 C8 169.6(3) . . . . ?
C10 Fe1 C9 C8 119.4(3) . . . . ?
C12 Fe1 C9 C10 122.1(2) . . . . ?
C11 Fe1 C9 C10 162.7(2) . . . . ?
C15 Fe1 C9 C10 -168.7(5) . . . . ?
C8 Fe1 C9 C10 -119.4(3) . . . . ?
C13 Fe1 C9 C10 81.1(2) . . . . ?
C14 Fe1 C9 C10 50.2(4) . . . . ?
C7 Fe1 C9 C10 -81.8(2) . . . . ?
C6 Fe1 C9 C10 -38.03(19) . . . . ?
C12 Fe1 C10 C9 -76.0(3) . . . . ?
C11 Fe1 C10 C9 -47.0(6) . . . . ?
C15 Fe1 C10 C9 172.0(4) . . . . ?
C8 Fe1 C10 C9 37.6(2) . . . . ?
C13 Fe1 C10 C9 -115.9(2) . . . . ?
C14 Fe1 C10 C9 -157.2(2) . . . . ?
C7 Fe1 C10 C9 81.5(2) . . . . ?
C6 Fe1 C10 C9 119.1(3) . . . . ?
C12 Fe1 C10 C6 164.9(2) . . . . ?
C11 Fe1 C10 C6 -166.1(5) . . . . ?
C15 Fe1 C10 C6 52.9(4) . . . . ?
C8 Fe1 C10 C6 -81.5(2) . . . . ?
C9 Fe1 C10 C6 -119.1(3) . . . . ?
C13 Fe1 C10 C6 125.0(2) . . . . ?
C14 Fe1 C10 C6 83.7(2) . . . . ?
C7 Fe1 C10 C6 -37.57(18) . . . . ?
C15 Fe1 C11 C12 118.3(4) . . . . ?
C8 Fe1 C11 C12 -116.2(3) . . . . ?
C9 Fe1 C11 C12 -74.0(3) . . . . ?
C13 Fe1 C11 C12 36.8(3) . . . . ?
C14 Fe1 C11 C12 80.2(3) . . . . ?
C10 Fe1 C11 C12 -38.7(7) . . . . ?
C7 Fe1 C11 C12 -158.9(2) . . . . ?
C6 Fe1 C11 C12 165.7(4) . . . . ?
C12 Fe1 C11 C15 -118.3(4) . . . . ?
C8 Fe1 C11 C15 125.5(3) . . . . ?
C9 Fe1 C11 C15 167.7(3) . . . . ?
C13 Fe1 C11 C15 -81.5(3) . . . . ?
C14 Fe1 C11 C15 -38.1(3) . . . . ?
C10 Fe1 C11 C15 -157.0(5) . . . . ?
C7 Fe1 C11 C15 82.8(3) . . . . ?
C6 Fe1 C11 C15 47.5(6) . . . . ?
C11 Fe1 C12 C13 119.8(4) . . . . ?
C15 Fe1 C12 C13 81.1(3) . . . . ?
C8 Fe1 C12 C13 -157.8(2) . . . . ?
C9 Fe1 C12 C13 -116.0(3) . . . . ?
C14 Fe1 C12 C13 37.2(3) . . . . ?
C10 Fe1 C12 C13 -74.8(3) . . . . ?
C7 Fe1 C12 C13 170.2(3) . . . . ?
C6 Fe1 C12 C13 -43.8(6) . . . . ?
C15 Fe1 C12 C11 -38.6(3) . . . . ?
C8 Fe1 C12 C11 82.4(3) . . . . ?
C9 Fe1 C12 C11 124.2(3) . . . . ?
C13 Fe1 C12 C11 -119.8(4) . . . . ?
C14 Fe1 C12 C11 -82.6(3) . . . . ?
C10 Fe1 C12 C11 165.5(3) . . . . ?
C7 Fe1 C12 C11 50.5(5) . . . . ?
C6 Fe1 C12 C11 -163.6(4) . . . . ?
C11 Fe1 C13 C12 -37.5(3) . . . . ?
C15 Fe1 C13 C12 -82.2(3) . . . . ?
C8 Fe1 C13 C12 48.6(5) . . . . ?
C9 Fe1 C13 C12 80.5(3) . . . . ?
C14 Fe1 C13 C12 -120.0(4) . . . . ?
C10 Fe1 C13 C12 122.7(3) . . . . ?
C7 Fe1 C13 C12 -167.0(5) . . . . ?
C6 Fe1 C13 C12 163.7(2) . . . . ?
C12 Fe1 C13 C14 120.0(4) . . . . ?
C11 Fe1 C13 C14 82.5(3) . . . . ?
C15 Fe1 C13 C14 37.8(3) . . . . ?
C8 Fe1 C13 C14 168.6(4) . . . . ?
C9 Fe1 C13 C14 -159.5(3) . . . . ?
C10 Fe1 C13 C14 -117.4(3) . . . . ?
C7 Fe1 C13 C14 -47.0(7) . . . . ?
C6 Fe1 C13 C14 -76.3(3) . . . . ?
C12 Fe1 C14 C13 -36.8(3) . . . . ?
C11 Fe1 C14 C13 -80.6(3) . . . . ?
C15 Fe1 C14 C13 -119.2(4) . . . . ?
C8 Fe1 C14 C13 -161.5(5) . . . . ?
C9 Fe1 C14 C13 44.3(5) . . . . ?
C10 Fe1 C14 C13 79.6(3) . . . . ?
C7 Fe1 C14 C13 164.3(2) . . . . ?
C6 Fe1 C14 C13 123.0(3) . . . . ?
C12 Fe1 C14 C15 82.5(3) . . . . ?
C11 Fe1 C14 C15 38.7(3) . . . . ?
C8 Fe1 C14 C15 -42.3(7) . . . . ?
C9 Fe1 C14 C15 163.5(4) . . . . ?
C13 Fe1 C14 C15 119.2(4) . . . . ?
C10 Fe1 C14 C15 -161.2(3) . . . . ?
C7 Fe1 C14 C15 -76.5(3) . . . . ?
C6 Fe1 C14 C15 -117.7(3) . . . . ?
C12 Fe1 C15 C14 -80.2(3) . . . . ?
C11 Fe1 C15 C14 -118.2(4) . . . . ?
C8 Fe1 C15 C14 166.8(2) . . . . ?
C9 Fe1 C15 C14 -155.0(5) . . . . ?
C13 Fe1 C15 C14 -37.3(3) . . . . ?
C10 Fe1 C15 C14 43.1(5) . . . . ?
C7 Fe1 C15 C14 124.4(2) . . . . ?
C6 Fe1 C15 C14 81.1(3) . . . . ?
C12 Fe1 C15 C11 38.0(3) . . . . ?
C8 Fe1 C15 C11 -75.0(3) . . . . ?
C9 Fe1 C15 C11 -36.8(7) . . . . ?
C13 Fe1 C15 C11 80.8(3) . . . . ?
C14 Fe1 C15 C11 118.2(4) . . . . ?
C10 Fe1 C15 C11 161.3(3) . . . . ?
C7 Fe1 C15 C11 -117.4(3) . . . . ?
C6 Fe1 C15 C11 -160.7(2) . . . . ?
C23 Fe2 C17 C18 -159.1(2) . . . . ?
C22 Fe2 C17 C18 -116.9(3) . . . . ?
C26 Fe2 C17 C18 -77.1(3) . . . . ?
C19 Fe2 C17 C18 37.2(2) . . . . ?
C21 Fe2 C17 C18 117.5(3) . . . . ?
C24 Fe2 C17 C18 168.8(4) . . . . ?
C25 Fe2 C17 C18 -49.2(6) . . . . ?
C20 Fe2 C17 C18 80.6(2) . . . . ?
C18 Fe2 C17 C21 -117.5(3) . . . . ?
C23 Fe2 C17 C21 83.5(3) . . . . ?
C22 Fe2 C17 C21 125.7(2) . . . . ?
C26 Fe2 C17 C21 165.4(2) . . . . ?
C19 Fe2 C17 C21 -80.3(2) . . . . ?
C24 Fe2 C17 C21 51.3(4) . . . . ?
C25 Fe2 C17 C21 -166.6(5) . . . . ?
C20 Fe2 C17 C21 -36.9(2) . . . . ?
C18 Fe2 C17 C16 120.6(4) . . . . ?
C23 Fe2 C17 C16 -38.5(4) . . . . ?
C22 Fe2 C17 C16 3.7(3) . . . . ?
C26 Fe2 C17 C16 43.5(4) . . . . ?
C19 Fe2 C17 C16 157.8(3) . . . . ?
C21 Fe2 C17 C16 -121.9(4) . . . . ?
C24 Fe2 C17 C16 -70.6(5) . . . . ?
C25 Fe2 C17 C16 71.4(6) . . . . ?
C20 Fe2 C17 C16 -158.8(3) . . . . ?
C17 Fe2 C18 C19 120.1(3) . . . . ?
C23 Fe2 C18 C19 166.8(4) . . . . ?
C22 Fe2 C18 C19 -159.4(3) . . . . ?
C26 Fe2 C18 C19 -116.8(3) . . . . ?
C21 Fe2 C18 C19 81.1(2) . . . . ?
C24 Fe2 C18 C19 -43.3(7) . . . . ?
C25 Fe2 C18 C19 -75.8(3) . . . . ?
C20 Fe2 C18 C19 37.5(2) . . . . ?
C23 Fe2 C18 C17 46.7(5) . . . . ?
C22 Fe2 C18 C17 80.5(3) . . . . ?
C26 Fe2 C18 C17 123.1(2) . . . . ?
C19 Fe2 C18 C17 -120.1(3) . . . . ?
C21 Fe2 C18 C17 -38.9(2) . . . . ?
C24 Fe2 C18 C17 -163.4(5) . . . . ?
C25 Fe2 C18 C17 164.1(2) . . . . ?
C20 Fe2 C18 C17 -82.6(2) . . . . ?
C18 Fe2 C19 C20 119.2(3) . . . . ?
C17 Fe2 C19 C20 81.7(2) . . . . ?
C23 Fe2 C19 C20 -41.3(6) . . . . ?
C22 Fe2 C19 C20 165.6(3) . . . . ?
C26 Fe2 C19 C20 -158.7(2) . . . . ?
C21 Fe2 C19 C20 37.3(2) . . . . ?
C24 Fe2 C19 C20 -75.1(3) . . . . ?
C25 Fe2 C19 C20 -116.1(2) . . . . ?
C17 Fe2 C19 C18 -37.5(2) . . . . ?
C23 Fe2 C19 C18 -160.5(5) . . . . ?
C22 Fe2 C19 C18 46.5(5) . . . . ?
C26 Fe2 C19 C18 82.1(3) . . . . ?
C21 Fe2 C19 C18 -81.9(2) . . . . ?
C24 Fe2 C19 C18 165.8(2) . . . . ?
C25 Fe2 C19 C18 124.7(2) . . . . ?
C20 Fe2 C19 C18 -119.2(3) . . . . ?
C18 Fe2 C20 C19 -37.9(2) . . . . ?
C17 Fe2 C20 C19 -82.2(2) . . . . ?
C23 Fe2 C20 C19 166.2(2) . . . . ?
C22 Fe2 C20 C19 -159.2(5) . . . . ?
C26 Fe2 C20 C19 49.0(5) . . . . ?
C21 Fe2 C20 C19 -119.8(3) . . . . ?
C24 Fe2 C20 C19 124.5(2) . . . . ?
C25 Fe2 C20 C19 82.7(3) . . . . ?
C18 Fe2 C20 C21 81.9(2) . . . . ?
C17 Fe2 C20 C21 37.6(2) . . . . ?
C23 Fe2 C20 C21 -73.9(3) . . . . ?
C22 Fe2 C20 C21 -39.4(6) . . . . ?
C26 Fe2 C20 C21 168.8(3) . . . . ?
C19 Fe2 C20 C21 119.8(3) . . . . ?
C24 Fe2 C20 C21 -115.7(2) . . . . ?
C25 Fe2 C20 C21 -157.5(2) . . . . ?
C18 Fe2 C21 C20 -81.3(2) . . . . ?
C17 Fe2 C21 C20 -120.1(3) . . . . ?
C23 Fe2 C21 C20 125.3(3) . . . . ?
C22 Fe2 C21 C20 166.7(2) . . . . ?
C26 Fe2 C21 C20 -164.3(5) . . . . ?
C19 Fe2 C21 C20 -37.2(2) . . . . ?
C24 Fe2 C21 C20 82.6(3) . . . . ?
C25 Fe2 C21 C20 50.8(4) . . . . ?
C18 Fe2 C21 C17 38.8(2) . . . . ?
C23 Fe2 C21 C17 -114.6(2) . . . . ?
C22 Fe2 C21 C17 -73.2(3) . . . . ?
C26 Fe2 C21 C17 -44.2(6) . . . . ?
C19 Fe2 C21 C17 82.9(2) . . . . ?
C24 Fe2 C21 C17 -157.3(2) . . . . ?
C25 Fe2 C21 C17 170.9(3) . . . . ?
C20 Fe2 C21 C17 120.1(3) . . . . ?
C18 Fe2 C22 C26 83.6(3) . . . . ?
C17 Fe2 C22 C26 126.1(3) . . . . ?
C23 Fe2 C22 C26 -117.8(3) . . . . ?
C19 Fe2 C22 C26 50.6(5) . . . . ?
C21 Fe2 C22 C26 167.2(2) . . . . ?
C24 Fe2 C22 C26 -80.1(3) . . . . ?
C25 Fe2 C22 C26 -37.0(3) . . . . ?
C20 Fe2 C22 C26 -162.5(5) . . . . ?
C18 Fe2 C22 C23 -158.6(2) . . . . ?
C17 Fe2 C22 C23 -116.1(2) . . . . ?
C26 Fe2 C22 C23 117.8(3) . . . . ?
C19 Fe2 C22 C23 168.3(3) . . . . ?
C21 Fe2 C22 C23 -75.0(3) . . . . ?
C24 Fe2 C22 C23 37.7(2) . . . . ?
C25 Fe2 C22 C23 80.7(3) . . . . ?
C20 Fe2 C22 C23 -44.7(6) . . . . ?
C18 Fe2 C23 C22 47.7(5) . . . . ?
C17 Fe2 C23 C22 81.0(3) . . . . ?
C26 Fe2 C23 C22 -38.2(2) . . . . ?
C19 Fe2 C23 C22 -163.0(5) . . . . ?
C21 Fe2 C23 C22 124.3(2) . . . . ?
C24 Fe2 C23 C22 -119.4(4) . . . . ?
C25 Fe2 C23 C22 -81.8(3) . . . . ?
C20 Fe2 C23 C22 165.2(2) . . . . ?
C18 Fe2 C23 C24 167.1(3) . . . . ?
C17 Fe2 C23 C24 -159.6(2) . . . . ?
C22 Fe2 C23 C24 119.4(4) . . . . ?
C26 Fe2 C23 C24 81.2(3) . . . . ?
C19 Fe2 C23 C24 -43.6(7) . . . . ?
C21 Fe2 C23 C24 -116.3(3) . . . . ?
C25 Fe2 C23 C24 37.6(3) . . . . ?
C20 Fe2 C23 C24 -75.4(3) . . . . ?
C18 Fe2 C24 C25 -42.3(7) . . . . ?
C17 Fe2 C24 C25 163.8(3) . . . . ?
C23 Fe2 C24 C25 118.5(4) . . . . ?
C22 Fe2 C24 C25 80.9(3) . . . . ?
C26 Fe2 C24 C25 37.4(3) . . . . ?
C19 Fe2 C24 C25 -75.9(3) . . . . ?
C21 Fe2 C24 C25 -159.6(2) . . . . ?
C20 Fe2 C24 C25 -117.1(3) . . . . ?
C18 Fe2 C24 C23 -160.8(5) . . . . ?
C17 Fe2 C24 C23 45.3(5) . . . . ?
C22 Fe2 C24 C23 -37.6(3) . . . . ?
C26 Fe2 C24 C23 -81.1(3) . . . . ?
C19 Fe2 C24 C23 165.6(3) . . . . ?
C21 Fe2 C24 C23 81.9(3) . . . . ?
C25 Fe2 C24 C23 -118.5(4) . . . . ?
C20 Fe2 C24 C23 124.4(3) . . . . ?
C18 Fe2 C25 C24 165.9(3) . . . . ?
C17 Fe2 C25 C24 -155.8(5) . . . . ?
C23 Fe2 C25 C24 -38.4(3) . . . . ?
C22 Fe2 C25 C24 -82.6(3) . . . . ?
C26 Fe2 C25 C24 -119.5(4) . . . . ?
C19 Fe2 C25 C24 123.9(3) . . . . ?
C21 Fe2 C25 C24 45.2(5) . . . . ?
C20 Fe2 C25 C24 81.1(3) . . . . ?
C18 Fe2 C25 C26 -74.6(3) . . . . ?
C17 Fe2 C25 C26 -36.3(6) . . . . ?
C23 Fe2 C25 C26 81.2(3) . . . . ?
C22 Fe2 C25 C26 37.0(3) . . . . ?
C19 Fe2 C25 C26 -116.6(3) . . . . ?
C21 Fe2 C25 C26 164.8(3) . . . . ?
C24 Fe2 C25 C26 119.5(4) . . . . ?
C20 Fe2 C25 C26 -159.3(3) . . . . ?
C18 Fe2 C26 C22 -114.5(3) . . . . ?
C17 Fe2 C26 C22 -72.0(3) . . . . ?
C23 Fe2 C26 C22 38.7(3) . . . . ?
C19 Fe2 C26 C22 -157.6(3) . . . . ?
C21 Fe2 C26 C22 -37.7(6) . . . . ?
C24 Fe2 C26 C22 83.0(3) . . . . ?
C25 Fe2 C26 C22 120.2(4) . . . . ?
C20 Fe2 C26 C22 167.5(4) . . . . ?
C18 Fe2 C26 C25 125.3(3) . . . . ?
C17 Fe2 C26 C25 167.8(2) . . . . ?
C23 Fe2 C26 C25 -81.4(3) . . . . ?
C22 Fe2 C26 C25 -120.2(4) . . . . ?
C19 Fe2 C26 C25 82.3(3) . . . . ?
C21 Fe2 C26 C25 -157.9(5) . . . . ?
C24 Fe2 C26 C25 -37.1(3) . . . . ?
C20 Fe2 C26 C25 47.4(5) . . . . ?
N3 P1 N1 P2 -1.6(3) . . . . ?
Cl2 P1 N1 P2 125.5(2) . . . . ?
Cl1 P1 N1 P2 -127.9(2) . . . . ?
N1 P1 N3 P3 -1.9(3) . . . . ?
Cl2 P1 N3 P3 -128.15(17) . . . . ?
Cl1 P1 N3 P3 123.19(17) . . . . ?
Cl4 P2 N1 P1 -123.1(2) . . . . ?
Cl3 P2 N1 P1 130.0(2) . . . . ?
N1 P2 N2 P3 -5.0(3) . . . . ?
Cl4 P2 N2 P3 121.56(18) . . . . ?
Cl3 P2 N2 P3 -129.27(17) . . . . ?
N5 P3 N2 P2 -123.0(2) . . . . ?
N4 P3 N3 P1 -125.11(19) . . . . ?
N5 P3 N3 P1 122.71(19) . . . . ?
N2 P3 N4 C1 76.2(3) . . . . ?
N3 P3 N4 C1 -158.1(2) . . . . ?
N2 P3 N4 C16 -91.5(3) . . . . ?
N5 P3 N4 C16 153.2(2) . . . . ?
N2 P3 N5 C5 -2.2(3) . . . . ?
N3 P3 N5 C5 -126.8(2) . . . . ?
N2 P3 N5 C4 -168.9(2) . . . . ?
N3 P3 N5 C4 66.5(3) . . . . ?
C16 N4 C1 C2 -97.2(3) . . . . ?
P3 N4 C1 C2 94.4(3) . . . . ?
C1 N4 C16 C17 -76.6(3) . . . . ?
P3 N4 C16 C17 91.4(3) . . . . ?
C4 N5 C5 C6 -103.9(3) . . . . ?
P3 N5 C5 C6 89.3(3) . . . . ?
C1 C2 C3 C4 48.9(5) . . . . ?
C3 C4 N5 P3 94.8(3) . . . . ?
C7 C6 C5 N5 -4.9(5) . . . . ?
C10 C6 C5 N5 180.0(3) . . . . ?
C10 C6 C7 C8 0.4(3) . . . . ?
C5 C6 C7 C8 -175.4(3) . . . . ?
C10 C6 C7 Fe1 -58.5(2) . . . . ?
C5 C6 C7 Fe1 125.8(3) . . . . ?
C6 C7 C8 C9 -0.1(4) . . . . ?
C6 C7 C8 Fe1 -59.5(2) . . . . ?
Fe1 C9 C8 C7 -59.7(2) . . . . ?
C10 C9 C8 Fe1 59.5(2) . . . . ?
Fe1 C10 C6 C7 58.8(2) . . . . ?
C9 C10 C6 C5 175.5(3) . . . . ?
Fe1 C10 C6 C5 -125.2(3) . . . . ?
C9 C10 C6 Fe1 -59.3(2) . . . . ?
C6 C10 C9 C8 0.5(4) . . . . ?
Fe1 C10 C9 C8 -59.3(2) . . . . ?
C6 C10 C9 Fe1 59.8(2) . . . . ?
C13 C12 C11 C15 -0.3(5) . . . . ?
Fe1 C12 C11 C15 59.8(3) . . . . ?
C13 C12 C11 Fe1 -60.1(3) . . . . ?
C11 C12 C13 C14 0.3(5) . . . . ?
Fe1 C12 C13 C14 -59.3(3) . . . . ?
C11 C12 C13 Fe1 59.5(3) . . . . ?
C15 C14 C13 C12 -0.1(5) . . . . ?
Fe1 C14 C13 C12 59.1(3) . . . . ?
C15 C14 C13 Fe1 -59.2(3) . . . . ?
C14 C15 C11 C12 0.2(5) . . . . ?
Fe1 C15 C11 C12 -59.9(3) . . . . ?
C14 C15 C11 Fe1 60.1(3) . . . . ?
C11 C15 C14 C13 -0.1(5) . . . . ?
Fe1 C15 C14 C13 59.5(3) . . . . ?
C11 C15 C14 Fe1 -59.6(3) . . . . ?
C18 C17 C16 N4 -87.7(4) . . . . ?
C21 C17 C16 N4 92.9(4) . . . . ?
Fe2 C17 C16 N4 -176.8(2) . . . . ?
C18 C17 C21 C20 -0.8(4) . . . . ?
C16 C17 C21 C20 178.8(3) . . . . ?
Fe2 C17 C21 C20 59.1(2) . . . . ?
C18 C17 C21 Fe2 -59.9(2) . . . . ?
C16 C17 C21 Fe2 119.7(3) . . . . ?
C19 C18 C17 C21 0.9(4) . . . . ?
Fe2 C18 C17 C21 60.2(2) . . . . ?
C19 C18 C17 C16 -178.6(3) . . . . ?
Fe2 C18 C17 C16 -119.4(3) . . . . ?
C19 C18 C17 Fe2 -59.2(2) . . . . ?
C17 C18 C19 C20 -0.8(4) . . . . ?
Fe2 C18 C19 C20 -59.7(2) . . . . ?
C17 C18 C19 Fe2 59.0(2) . . . . ?
C21 C20 C19 C18 0.3(4) . . . . ?
Fe2 C20 C19 C18 59.1(2) . . . . ?
C21 C20 C19 Fe2 -58.8(2) . . . . ?
C17 C21 C20 C19 0.3(4) . . . . ?
Fe2 C21 C20 C19 58.8(2) . . . . ?
C17 C21 C20 Fe2 -58.5(2) . . . . ?
C23 C22 C26 C25 -0.6(4) . . . . ?
Fe2 C22 C26 C25 59.5(3) . . . . ?
C23 C22 C26 Fe2 -60.0(3) . . . . ?
C24 C23 C22 C26 0.7(4) . . . . ?
Fe2 C23 C22 C26 60.4(3) . . . . ?
C24 C23 C22 Fe2 -59.6(3) . . . . ?
C25 C24 C23 C22 -0.6(4) . . . . ?
Fe2 C24 C23 C22 59.4(3) . . . . ?
C25 C24 C23 Fe2 -60.1(3) . . . . ?
C23 C24 C25 C26 0.3(4) . . . . ?
Fe2 C24 C25 C26 -59.1(3) . . . . ?
C23 C24 C25 Fe2 59.4(3) . . . . ?
C22 C26 C25 C24 0.2(4) . . . . ?
Fe2 C26 C25 C24 59.4(3) . . . . ?
C22 C26 C25 Fe2 -59.2(3) . . . . ?
